data_4509602
loop_
_publ_author_name
'Andr\'e, V\^ania'
'Braga, Dario'
'Grepioni, Fabrizia'
'Duarte, M. Teresa'

_publ_section_title
;
 Crystal Forms of the Antibiotic 4-Aminosalicylic Acid: Solvates and
 Molecular Salts with Dioxane, Morpholine, and Piperazine
;
_journal_issue 12
_journal_name_full 'Crystal Growth &amp; Design'
_journal_page_first 5108
_journal_paper_doi 10.1021/cg900495s
_journal_volume 9
_journal_year 2009
_chemical_formula_moiety 'C7 H6 N O3, C4 H11 N2'
_chemical_formula_sum 'C11 H17 N3 O3'
_chemical_formula_weight 239.28
_chemical_name_systematic
;
 ?
;
_space_group_IT_number 14
_symmetry_cell_setting monoclinic
_symmetry_space_group_name_Hall '-P 2ybc'
_symmetry_space_group_name_H-M 'P 1 21/c 1'
_atom_sites_solution_hydrogens geom
_atom_sites_solution_primary direct
_atom_sites_solution_secondary difmap
_audit_creation_method SHELXL-97
_cell_angle_alpha 90.00
_cell_angle_beta 101.915(8)
_cell_angle_gamma 90.00
_cell_formula_units_Z 4
_cell_length_a 10.3122(12)
_cell_length_b 7.6976(8)
_cell_length_c 15.4938(18)
_cell_measurement_reflns_used 3697
_cell_measurement_temperature 150(2)
_cell_measurement_theta_max 30.66
_cell_measurement_theta_min 2.69
_cell_volume 1203.4(2)
_computing_cell_refinement 'BRUKER SMART (Bruker, 2005)'
_computing_data_collection 'BRUKER APEX2 (Bruker, 2005)'
_computing_data_reduction 'BRUKER SAINT (Bruker, 2005)'
_computing_molecular_graphics 'ORTEP 3.2 (Farrugia, 1997) and Mercury 2.2'
_computing_structure_refinement 'SHELXL-97 (Sheldrick, 2008)'
_computing_structure_solution 'SIR 97 (Altomare et al, 1999)'
_diffrn_ambient_temperature 150(2)
_diffrn_measured_fraction_theta_full 0.992
_diffrn_measured_fraction_theta_max 0.992
_diffrn_measurement_device_type 'Bruker APEX-II CCD area detector'
_diffrn_measurement_method 'phi and omega scans'
_diffrn_radiation_monochromator graphite
_diffrn_radiation_source 'fine-focus sealed tube'
_diffrn_radiation_type MoK\a
_diffrn_radiation_wavelength 0.71069
_diffrn_reflns_av_R_equivalents 0.0488
_diffrn_reflns_av_sigmaI/netI 0.0395
_diffrn_reflns_limit_h_max 14
_diffrn_reflns_limit_h_min -14
_diffrn_reflns_limit_k_max 11
_diffrn_reflns_limit_k_min -8
_diffrn_reflns_limit_l_max 22
_diffrn_reflns_limit_l_min -22
_diffrn_reflns_number 21114
_diffrn_reflns_theta_full 30.66
_diffrn_reflns_theta_max 30.66
_diffrn_reflns_theta_min 2.69
_exptl_absorpt_coefficient_mu 0.098
_exptl_absorpt_correction_type none
_exptl_crystal_colour colourless
_exptl_crystal_density_diffrn 1.321
_exptl_crystal_density_meas ?
_exptl_crystal_density_method 'not measured'
_exptl_crystal_description plate
_exptl_crystal_F_000 512
_exptl_crystal_size_max 0.18
_exptl_crystal_size_mid 0.06
_exptl_crystal_size_min 0.04
_refine_diff_density_max 0.444
_refine_diff_density_min -0.191
_refine_diff_density_rms 0.050
_refine_ls_extinction_method none
_refine_ls_goodness_of_fit_ref 1.037
_refine_ls_hydrogen_treatment mixed
_refine_ls_matrix_type full
_refine_ls_number_parameters 174
_refine_ls_number_reflns 3697
_refine_ls_number_restraints 0
_refine_ls_restrained_S_all 1.037
_refine_ls_R_factor_all 0.0788
_refine_ls_R_factor_gt 0.0498
_refine_ls_shift/su_max 0.000
_refine_ls_shift/su_mean 0.000
_refine_ls_structure_factor_coef Fsqd
_refine_ls_weighting_details 'calc w=1/[\s^2^(Fo^2^)+(0.0714P)^2^+0.0368P] where P=(Fo^2^+2Fc^2^)/3'
_refine_ls_weighting_scheme calc
_refine_ls_wR_factor_gt 0.1202
_refine_ls_wR_factor_ref 0.1304
_reflns_number_gt 2569
_reflns_number_total 3697
_reflns_threshold_expression >2\s(I)
_cod_data_source_file cg900495ssup3.cif
_cod_data_source_block asapip11
_cod_depositor_comments
;
The following automatic conversions were performed:

'_symmetry_cell_setting' value 'Monoclinic' changed to 'monoclinic'
according to /home/saulius/struct/CIF-dictionaries/cif_core.dic
dictionary named 'cif_core.dic' version 2.4.2 from 2011-04-26.

Automatic conversion script
Id: cif_fix_values 1891 2012-01-12 08:04:46Z andrius 

The following automatic conversions were performed:

'_exptl_crystal_density_meas' value 'not measured' was changed to '?'
- the value is perceived as not measured.

Automatic conversion script
Id: cif_fix_values 3008 2015-01-20 13:52:24Z robertas 
;
_cod_original_sg_symbol_H-M P21/c
_cod_database_code 4509602

loop_
_symmetry_equiv_pos_as_xyz
'x, y, z'
'-x, y+1/2, -z+1/2'
'-x, -y, -z'
'x, -y-1/2, z-1/2'

loop_
_atom_site_label
_atom_site_type_symbol
_atom_site_fract_x
_atom_site_fract_y
_atom_site_fract_z
_atom_site_U_iso_or_equiv
_atom_site_adp_type
_atom_site_occupancy
_atom_site_symmetry_multiplicity
_atom_site_calc_flag
_atom_site_refinement_flags
O1 O 0.46739(9) 0.13989(13) 0.27293(6) 0.0324(3) Uani 1 1 d .
H1 H 0.4951 0.1606 0.2281 0.049 Uiso 1 1 calc R
O2 O 0.46290(10) 0.25865(13) 0.12024(6) 0.0320(2) Uani 1 1 d .
O3 O 0.29465(10) 0.42185(13) 0.05118(6) 0.0308(2) Uani 1 1 d .
N1 N 0.10102(13) 0.24174(19) 0.40645(8) 0.0343(3) Uani 1 1 d .
C1 C 0.28708(11) 0.31321(16) 0.19274(7) 0.0192(2) Uani 1 1 d .
C2 C 0.34755(12) 0.21544(17) 0.26707(8) 0.0209(3) Uani 1 1 d .
C3 C 0.28556(12) 0.19401(17) 0.33753(8) 0.0222(3) Uani 1 1 d .
H3 H 0.3273 0.1298 0.3862 0.027 Uiso 1 1 calc R
C4 C 0.16145(12) 0.26722(17) 0.33673(8) 0.0223(3) Uani 1 1 d .
C5 C 0.10083(12) 0.36625(18) 0.26316(8) 0.0248(3) Uani 1 1 d .
H5 H 0.0185 0.4169 0.2614 0.030 Uiso 1 1 calc R
C6 C 0.16385(12) 0.38788(17) 0.19381(8) 0.0229(3) Uani 1 1 d .
H6 H 0.1229 0.4547 0.1459 0.027 Uiso 1 1 calc R
C7 C 0.35171(13) 0.33440(17) 0.11634(8) 0.0231(3) Uani 1 1 d .
N2 N 0.13934(11) 0.89516(18) 0.03957(8) 0.0279(3) Uani 1 1 d .
N3 N 0.35723(10) 0.72738(15) -0.01856(7) 0.0225(2) Uani 1 1 d .
C8 C 0.26556(12) 0.86048(18) 0.09932(9) 0.0260(3) Uani 1 1 d .
H8A H 0.2609 0.7486 0.1273 0.031 Uiso 1 1 calc R
H8B H 0.2807 0.9482 0.1452 0.031 Uiso 1 1 calc R
C9 C 0.38167(12) 0.85985(19) 0.05286(9) 0.0279(3) Uani 1 1 d .
H9A H 0.3913 0.9737 0.0281 0.033 Uiso 1 1 calc R
H9B H 0.4629 0.8327 0.0947 0.033 Uiso 1 1 calc R
C10 C 0.23287(13) 0.7683(2) -0.08318(8) 0.0291(3) Uani 1 1 d .
H10A H 0.2158 0.6789 -0.1282 0.035 Uiso 1 1 calc R
H10B H 0.2423 0.8784 -0.1117 0.035 Uiso 1 1 calc R
C11 C 0.11795(12) 0.7780(2) -0.03612(9) 0.0305(3) Uani 1 1 d .
H11A H 0.0396 0.8156 -0.0780 0.037 Uiso 1 1 calc R
H11B H 0.1006 0.6624 -0.0163 0.037 Uiso 1 1 calc R
H12 H 0.1497(18) 0.192(2) 0.4492(12) 0.042(5) Uiso 1 1 d .
H11 H 0.0273(18) 0.293(2) 0.4059(11) 0.040(5) Uiso 1 1 d .
H15 H 0.4295(18) 0.727(2) -0.0465(12) 0.045(5) Uiso 1 1 d .
H14 H 0.3510(17) 0.617(2) 0.0051(12) 0.038(4) Uiso 1 1 d .
H13 H 0.1411(16) 0.993(2) 0.0261(11) 0.037(5) Uiso 1 1 d .

loop_
_atom_site_aniso_label
_atom_site_aniso_U_11
_atom_site_aniso_U_22
_atom_site_aniso_U_33
_atom_site_aniso_U_23
_atom_site_aniso_U_13
_atom_site_aniso_U_12
O1 0.0293(5) 0.0421(6) 0.0300(5) 0.0069(4) 0.0158(4) 0.0130(4)
O2 0.0376(5) 0.0349(6) 0.0299(5) -0.0011(4) 0.0219(4) 0.0002(4)
O3 0.0456(6) 0.0311(6) 0.0174(4) 0.0016(4) 0.0099(4) -0.0069(4)
N1 0.0280(6) 0.0531(9) 0.0261(6) 0.0086(6) 0.0158(5) 0.0067(6)
C1 0.0250(6) 0.0183(6) 0.0158(5) -0.0013(4) 0.0078(4) -0.0026(5)
C2 0.0218(5) 0.0216(6) 0.0209(6) -0.0008(5) 0.0082(4) 0.0003(5)
C3 0.0239(6) 0.0243(6) 0.0197(6) 0.0048(5) 0.0073(4) 0.0009(5)
C4 0.0219(5) 0.0272(7) 0.0196(6) -0.0022(5) 0.0088(4) -0.0043(5)
C5 0.0189(5) 0.0326(8) 0.0235(6) -0.0004(5) 0.0060(4) 0.0027(5)
C6 0.0256(6) 0.0248(7) 0.0175(5) 0.0011(5) 0.0025(4) -0.0003(5)
C7 0.0327(6) 0.0211(6) 0.0183(5) -0.0038(5) 0.0116(5) -0.0068(5)
N2 0.0242(5) 0.0268(7) 0.0358(6) -0.0039(5) 0.0133(5) 0.0048(5)
N3 0.0222(5) 0.0249(6) 0.0238(5) 0.0037(4) 0.0122(4) 0.0050(4)
C8 0.0262(6) 0.0289(7) 0.0259(6) -0.0052(5) 0.0122(5) -0.0018(5)
C9 0.0210(6) 0.0332(8) 0.0315(7) -0.0036(6) 0.0101(5) -0.0021(5)
C10 0.0296(6) 0.0364(8) 0.0220(6) 0.0009(5) 0.0067(5) 0.0098(6)
C11 0.0204(6) 0.0399(8) 0.0309(7) -0.0051(6) 0.0047(5) 0.0050(5)

loop_
_atom_type_symbol
_atom_type_description
_atom_type_scat_dispersion_real
_atom_type_scat_dispersion_imag
_atom_type_scat_source
C C 0.0033 0.0016 'International Tables Vol C Tables 4.2.6.8 and 6.1.1.4'
H H 0.0000 0.0000 'International Tables Vol C Tables 4.2.6.8 and 6.1.1.4'
N N 0.0061 0.0033 'International Tables Vol C Tables 4.2.6.8 and 6.1.1.4'
O O 0.0106 0.0060 'International Tables Vol C Tables 4.2.6.8 and 6.1.1.4'

loop_
_geom_angle_atom_site_label_1
_geom_angle_atom_site_label_2
_geom_angle_atom_site_label_3
_geom_angle
C2 O1 H1 109.5
C4 N1 H12 113.2(12)
C4 N1 H11 118.4(12)
H12 N1 H11 127.2(17)
C6 C1 C2 117.38(10)
C6 C1 C7 121.60(11)
C2 C1 C7 121.02(11)
O1 C2 C3 117.42(11)
O1 C2 C1 121.93(10)
C3 C2 C1 120.65(11)
C2 C3 C4 121.11(11)
C2 C3 H3 119.4
C4 C3 H3 119.4
N1 C4 C3 120.09(12)
N1 C4 C5 121.27(12)
C3 C4 C5 118.65(11)
C6 C5 C4 119.74(11)
C6 C5 H5 120.1
C4 C5 H5 120.1
C5 C6 C1 122.46(11)
C5 C6 H6 118.8
C1 C6 H6 118.8
O3 C7 O2 123.42(11)
O3 C7 C1 119.22(12)
O2 C7 C1 117.35(11)
C8 N2 C11 111.36(10)
C8 N2 H13 106.1(12)
C11 N2 H13 112.9(12)
C9 N3 C10 110.21(10)
C9 N3 H15 108.4(11)
C10 N3 H15 110.3(11)
C9 N3 H14 110.2(11)
C10 N3 H14 109.8(11)
H15 N3 H14 107.9(14)
N2 C8 C9 112.80(11)
N2 C8 H8A 109.0
C9 C8 H8A 109.0
N2 C8 H8B 109.0
C9 C8 H8B 109.0
H8A C8 H8B 107.8
N3 C9 C8 109.00(10)
N3 C9 H9A 109.9
C8 C9 H9A 109.9
N3 C9 H9B 109.9
C8 C9 H9B 109.9
H9A C9 H9B 108.3
N3 C10 C11 109.72(11)
N3 C10 H10A 109.7
C11 C10 H10A 109.7
N3 C10 H10B 109.7
C11 C10 H10B 109.7
H10A C10 H10B 108.2
N2 C11 C10 114.44(11)
N2 C11 H11A 108.7
C10 C11 H11A 108.7
N2 C11 H11B 108.7
C10 C11 H11B 108.7
H11A C11 H11B 107.6

loop_
_geom_bond_atom_site_label_1
_geom_bond_atom_site_label_2
_geom_bond_distance
O1 C2 1.3518(14)
O1 H1 0.8200
O2 C7 1.2766(16)
O3 C7 1.2543(16)
N1 C4 1.3680(16)
N1 H12 0.836(18)
N1 H11 0.854(18)
C1 C6 1.3980(17)
C1 C2 1.4089(17)
C1 C7 1.4825(16)
C2 C3 1.3842(16)
C3 C4 1.3961(17)
C3 H3 0.9300
C4 C5 1.4060(18)
C5 C6 1.3759(17)
C5 H5 0.9300
C6 H6 0.9300
N2 C8 1.4576(17)
N2 C11 1.4594(18)
N2 H13 0.784(18)
N3 C9 1.4875(17)
N3 C10 1.4886(16)
N3 H15 0.936(19)
N3 H14 0.930(17)
C8 C9 1.5191(18)
C8 H8A 0.9700
C8 H8B 0.9700
C9 H9A 0.9700
C9 H9B 0.9700
C10 C11 1.5160(19)
C10 H10A 0.9700
C10 H10B 0.9700
C11 H11A 0.9700
C11 H11B 0.9700

loop_
_geom_torsion_atom_site_label_1
_geom_torsion_atom_site_label_2
_geom_torsion_atom_site_label_3
_geom_torsion_atom_site_label_4
_geom_torsion
C6 C1 C2 O1 -179.14(11)
C7 C1 C2 O1 1.31(19)
C6 C1 C2 C3 0.58(18)
C7 C1 C2 C3 -178.97(11)
O1 C2 C3 C4 -179.79(12)
C1 C2 C3 C4 0.5(2)
C2 C3 C4 N1 178.84(12)
C2 C3 C4 C5 -1.00(19)
N1 C4 C5 C6 -179.38(13)
C3 C4 C5 C6 0.46(19)
C4 C5 C6 C1 0.6(2)
C2 C1 C6 C5 -1.14(18)
C7 C1 C6 C5 178.41(12)
C6 C1 C7 O3 0.20(18)
C2 C1 C7 O3 179.74(11)
C6 C1 C7 O2 -178.55(11)
C2 C1 C7 O2 0.98(18)
C11 N2 C8 C9 52.66(16)
C10 N3 C9 C8 59.65(14)
N2 C8 C9 N3 -57.76(15)
C9 N3 C10 C11 -57.16(15)
C8 N2 C11 C10 -50.57(16)
N3 C10 C11 N2 53.01(16)
